data_4348555
loop_
_publ_author_name
'Guo, Furong'
'Chen, Cheng'
'Wang, Kangcai'
'Zhang, Qinghua'
'Lin, Zhien'

_publ_section_title
;
 Supramolecular Templating Approach for the Solvent-Free Synthesis of
 Open-Framework Metal Oxalates.
;
_journal_issue 16
_journal_name_full 'Inorganic chemistry'
_journal_page_first 7817
_journal_page_last 7819
_journal_paper_doi 10.1021/acs.inorgchem.6b01341
_journal_volume 55
_journal_year 2016
_chemical_formula_moiety 'C5 In O10, C6 H16 N2'
_chemical_formula_sum 'C11 H16 In N2 O10'
_chemical_formula_weight 451.08
_space_group_crystal_system tetragonal
_space_group_IT_number 88
_space_group_name_Hall '-I 4ad'
_space_group_name_H-M_alt 'I 41/a :2'
_atom_sites_solution_hydrogens geom
_atom_sites_solution_primary direct
_audit_creation_date 2016-04-20
_audit_creation_method
;
Olex2 1.2
(compiled 2016.02.19 svn.r3266 for OlexSys, GUI svn.r5155)
;
_cell_angle_alpha 90
_cell_angle_beta 90
_cell_angle_gamma 90
_cell_formula_units_Z 16
_cell_length_a 25.1335(2)
_cell_length_b 25.1335(2)
_cell_length_c 9.74539(12)
_cell_measurement_reflns_used 5204
_cell_measurement_temperature 292.70(18)
_cell_measurement_theta_max 72.4190
_cell_measurement_theta_min 3.9530
_cell_volume 6156.09(10)
_computing_cell_refinement
;
CrysAlisPro, Agilent Technologies,
Version 1.171.37.35 (release 13-08-2014 CrysAlis171 .NET)
(compiled Aug 13 2014,18:06:01)
;
_computing_data_collection
;
CrysAlisPro, Agilent Technologies,
Version 1.171.37.35 (release 13-08-2014 CrysAlis171 .NET)
(compiled Aug 13 2014,18:06:01)
;
_computing_data_reduction
;
CrysAlisPro, Agilent Technologies,
Version 1.171.37.35 (release 13-08-2014 CrysAlis171 .NET)
(compiled Aug 13 2014,18:06:01)
;
_computing_molecular_graphics 'Olex2 (Dolomanov et al., 2009)'
_computing_publication_material 'Olex2 (Dolomanov et al., 2009)'
_computing_structure_refinement 'ShelXL (Sheldrick, 2015)'
_computing_structure_solution 'ShelXT (Sheldrick, 2015)'
_diffrn_ambient_environment air
_diffrn_ambient_temperature 292.70(18)
_diffrn_detector 'CCD plate'
_diffrn_detector_area_resol_mean 15.9595
_diffrn_detector_type EosS2
_diffrn_measured_fraction_theta_full 1.000
_diffrn_measured_fraction_theta_max 1.000
_diffrn_measurement_details
;
#__ type_ start__ end____ width___ exp.time_
  1 omega    7.00  108.00   1.0000    2.7100
omega____ theta____ kappa____ phi______ frames
    -       36.5421   19.0000 -120.0000 101

#__ type_ start__ end____ width___ exp.time_
  2 omega    1.00   75.00   1.0000    2.7100
omega____ theta____ kappa____ phi______ frames
    -       36.5421  -99.0000  -30.0000 74

#__ type_ start__ end____ width___ exp.time_
  3 omega   23.00   90.00   1.0000    2.7100
omega____ theta____ kappa____ phi______ frames
    -       36.5421 -125.0000 -180.0000 67

#__ type_ start__ end____ width___ exp.time_
  4 omega   18.00  106.00   1.0000    2.7100
omega____ theta____ kappa____ phi______ frames
    -       36.5421   38.0000 -150.0000 88

#__ type_ start__ end____ width___ exp.time_
  5 omega   38.00   91.00   1.0000   10.8300
omega____ theta____ kappa____ phi______ frames
    -      108.0000  -30.0000  -90.0000 53

#__ type_ start__ end____ width___ exp.time_
  6 omega   38.00   91.00   1.0000   10.8300
omega____ theta____ kappa____ phi______ frames
    -      108.0000  -30.0000  150.0000 53

#__ type_ start__ end____ width___ exp.time_
  7 omega   39.00  109.00   1.0000   10.8300
omega____ theta____ kappa____ phi______ frames
    -      108.0000  -94.0000    0.0000 70

#__ type_ start__ end____ width___ exp.time_
  8 omega   81.00  176.00   1.0000   10.8300
omega____ theta____ kappa____ phi______ frames
    -      108.0000   77.0000   60.0000 95

#__ type_ start__ end____ width___ exp.time_
  9 omega   20.00   83.00   1.0000    2.7100
omega____ theta____ kappa____ phi______ frames
    -       36.5421   57.0000  -30.0000 63
;
_diffrn_measurement_device 'four-circle diffractometer'
_diffrn_measurement_device_type 'New Gemini, Dual, Cu at zero, EosS2'
_diffrn_measurement_method '\w scans'
_diffrn_orient_matrix_UB_11 0.0120302000
_diffrn_orient_matrix_UB_12 0.0509727000
_diffrn_orient_matrix_UB_13 0.0821311000
_diffrn_orient_matrix_UB_21 0.0333777000
_diffrn_orient_matrix_UB_22 -0.0326777000
_diffrn_orient_matrix_UB_23 0.1023512000
_diffrn_orient_matrix_UB_31 0.0500041000
_diffrn_orient_matrix_UB_32 0.0095051000
_diffrn_orient_matrix_UB_33 -0.0880829000
_diffrn_radiation_monochromator graphite
_diffrn_radiation_probe x-ray
_diffrn_radiation_type CuK\a
_diffrn_radiation_wavelength 1.54184
_diffrn_reflns_av_R_equivalents 0.0432
_diffrn_reflns_av_unetI/netI 0.0386
_diffrn_reflns_Laue_measured_fraction_full 1.000
_diffrn_reflns_Laue_measured_fraction_max 1.000
_diffrn_reflns_limit_h_max 29
_diffrn_reflns_limit_h_min -29
_diffrn_reflns_limit_k_max 30
_diffrn_reflns_limit_k_min -20
_diffrn_reflns_limit_l_max 7
_diffrn_reflns_limit_l_min -11
_diffrn_reflns_number 8423
_diffrn_reflns_point_group_measured_fraction_full 1.000
_diffrn_reflns_point_group_measured_fraction_max 1.000
_diffrn_reflns_theta_full 67.018
_diffrn_reflns_theta_max 67.018
_diffrn_reflns_theta_min 4.867
_diffrn_source 'Enhance (Cu) X-ray Source'
_exptl_absorpt_coefficient_mu 12.835
_exptl_absorpt_correction_T_max 1.00000
_exptl_absorpt_correction_T_min 0.39831
_exptl_absorpt_correction_type multi-scan
_exptl_absorpt_process_details
;
CrysAlisPro, Agilent Technologies,
Version 1.171.37.35 (release 13-08-2014 CrysAlis171 .NET)
(compiled Aug 13 2014,18:06:01)
Empirical absorption correction using spherical harmonics,
 implemented in SCALE3 ABSPACK scaling algorithm.
;
_exptl_crystal_colour 'clear light yellow'
_exptl_crystal_colour_lustre clear
_exptl_crystal_colour_modifier light
_exptl_crystal_colour_primary yellow
_exptl_crystal_density_diffrn 1.947
_exptl_crystal_description block
_exptl_crystal_F_000 3600
_exptl_crystal_size_max 0.32
_exptl_crystal_size_mid 0.26
_exptl_crystal_size_min 0.22
_refine_diff_density_max 0.788
_refine_diff_density_min -1.151
_refine_diff_density_rms 0.166
_refine_ls_extinction_method none
_refine_ls_goodness_of_fit_ref 1.066
_refine_ls_hydrogen_treatment constr
_refine_ls_matrix_type full
_refine_ls_number_parameters 218
_refine_ls_number_reflns 2742
_refine_ls_number_restraints 0
_refine_ls_restrained_S_all 1.066
_refine_ls_R_factor_all 0.0432
_refine_ls_R_factor_gt 0.0409
_refine_ls_shift/su_max 0.002
_refine_ls_shift/su_mean 0.000
_refine_ls_structure_factor_coef Fsqd
_refine_ls_weighting_details 'w=1/[\s^2^(Fo^2^)+(0.0740P)^2^] where P=(Fo^2^+2Fc^2^)/3'
_refine_ls_weighting_scheme calc
_refine_ls_wR_factor_gt 0.1030
_refine_ls_wR_factor_ref 0.1056
_reflns_Friedel_coverage 0.000
_reflns_number_gt 2540
_reflns_number_total 2742
_reflns_threshold_expression 'I > 2\s(I)'
_cod_data_source_file ic6b01341_si_007.cif
_cod_data_source_block 1
_cod_original_cell_volume 6156.10(12)
_cod_original_sg_symbol_H-M 'I 41/a'
_cod_database_code 4348555
_shelx_space_group_comment
;
The symmetry employed for this shelxl refinement is uniquely defined
by the following loop, which should always be used as a source of
symmetry information in preference to the above space-group names.
They are only intended as comments.
;
_reflns_odcompleteness_completeness 99.93
_reflns_odcompleteness_iscentric 1
_reflns_odcompleteness_theta 66.97
_olex2_refinement_description
;
1. Fixed Uiso
 At 1.2 times of:
  All C(H,H) groups, All N(H) groups, All N(H,H) groups
 At 1.5 times of:
  All C(H,H,H) groups
2.a Ternary CH refined with riding coordinates:
 N1(H1)
2.b Secondary CH2 refined with riding coordinates:
 C7(H7A,H7B), C8(H8A,H8B), C9(H9A,H9B), C10(H10A,H10B), C11(H11A,H11B), N2(H2A,
 H2B)
2.c Idealised Me refined as rotating group:
 C6(H6A,H6B,H6C)
;
_shelx_shelxl_version_number 2014/7
_olex2_submission_special_instructions 'No special instructions were received'

loop_
_space_group_symop_operation_xyz
'x, y, z'
'-x+1/2, -y, z+1/2'
'-y+3/4, x+1/4, z+1/4'
'y+3/4, -x+3/4, z+3/4'
'x+1/2, y+1/2, z+1/2'
'-x+1, -y+1/2, z+1'
'-y+5/4, x+3/4, z+3/4'
'y+5/4, -x+5/4, z+5/4'
'-x, -y, -z'
'x-1/2, y, -z-1/2'
'y-3/4, -x-1/4, -z-1/4'
'-y-3/4, x-3/4, -z-3/4'
'-x+1/2, -y+1/2, -z+1/2'
'x, y+1/2, -z'
'y-1/4, -x+1/4, -z+1/4'
'-y-1/4, x-1/4, -z-1/4'

loop_
_atom_site_label
_atom_site_type_symbol
_atom_site_fract_x
_atom_site_fract_y
_atom_site_fract_z
_atom_site_U_iso_or_equiv
_atom_site_adp_type
_atom_site_occupancy
_atom_site_site_symmetry_order
_atom_site_calc_flag
_atom_site_refinement_flags_posn
In1 In 0.70316(2) 0.35607(2) 0.69672(2) 0.01299(14) Uani 1 1 d .
O1 O 0.74059(10) 0.38163(11) 0.4920(3) 0.0202(6) Uani 1 1 d .
O2 O 0.81463(11) 0.41697(12) 0.4045(3) 0.0236(6) Uani 1 1 d .
O3 O 0.78095(11) 0.39210(12) 0.7442(3) 0.0221(6) Uani 1 1 d .
O4 O 0.84779(12) 0.44036(13) 0.6583(3) 0.0279(7) Uani 1 1 d .
O5 O 0.73437(13) 0.28084(11) 0.5963(3) 0.0264(7) Uani 1 1 d .
O6 O 0.76872(12) 0.20055(11) 0.6355(3) 0.0236(6) Uani 1 1 d .
O7 O 0.64038(11) 0.33544(13) 0.5389(3) 0.0236(6) Uani 1 1 d .
O8 O 0.55309(12) 0.32806(13) 0.5055(3) 0.0284(7) Uani 1 1 d .
O9 O 0.62885(12) 0.32812(15) 0.8042(3) 0.0322(8) Uani 1 1 d .
O10 O 0.54140(13) 0.33075(18) 0.7886(3) 0.0425(10) Uani 1 1 d .
C1 C 0.78539(15) 0.40324(15) 0.5016(4) 0.0163(8) Uani 1 1 d .
C2 C 0.80659(15) 0.41323(15) 0.6476(4) 0.0181(8) Uani 1 1 d .
C3 C 0.75117(15) 0.24477(15) 0.6724(4) 0.0172(8) Uani 1 1 d .
C4 C 0.59266(15) 0.33140(15) 0.5798(4) 0.0178(8) Uani 1 1 d .
C5 C 0.58556(16) 0.33006(17) 0.7366(5) 0.0235(9) Uani 1 1 d .
C6 C 0.29203(19) 0.3171(2) 0.3238(5) 0.0376(12) Uani 1 1 d .
H6A H 0.3199 0.3068 0.2621 0.056 Uiso 1 1 calc GR
H6B H 0.2611 0.3270 0.2720 0.056 Uiso 1 1 calc GR
H6C H 0.2834 0.2878 0.3830 0.056 Uiso 1 1 calc GR
C7 C 0.31028(16) 0.36383(19) 0.4090(4) 0.0280(9) Uani 1 1 d .
H7A H 0.2852 0.3698 0.4831 0.034 Uiso 1 1 calc R
H7B H 0.3110 0.3956 0.3524 0.034 Uiso 1 1 calc R
C8 C 0.38772(17) 0.40474(17) 0.5257(4) 0.0243(9) Uani 1 1 d .
H8A H 0.3662 0.4165 0.6027 0.029 Uiso 1 1 calc R
H8B H 0.3869 0.4323 0.4560 0.029 Uiso 1 1 calc R
C9 C 0.44405(18) 0.39617(18) 0.5723(5) 0.0279(10) Uani 1 1 d .
H9A H 0.4660 0.3870 0.4940 0.033 Uiso 1 1 calc R
H9B H 0.4578 0.4288 0.6117 0.033 Uiso 1 1 calc R
C10 C 0.36652(17) 0.31181(17) 0.5750(5) 0.0240(9) Uani 1 1 d .
H10A H 0.3523 0.2790 0.5376 0.029 Uiso 1 1 calc R
H10B H 0.3446 0.3222 0.6524 0.029 Uiso 1 1 calc R
C11 C 0.42350(17) 0.30294(17) 0.6228(5) 0.0265(9) Uani 1 1 d .
H11A H 0.4240 0.2763 0.6949 0.032 Uiso 1 1 calc R
H11B H 0.4448 0.2898 0.5470 0.032 Uiso 1 1 calc R
N1 N 0.36503(13) 0.35414(14) 0.4684(3) 0.0203(7) Uani 1 1 d .
H1 H 0.3882 0.3428 0.3930 0.024 Uiso 1 1 calc R
N2 N 0.44677(14) 0.35318(15) 0.6751(3) 0.0241(8) Uani 1 1 d .
H2A H 0.4293 0.3632 0.7503 0.029 Uiso 1 1 calc R
H2B H 0.4806 0.3476 0.6980 0.029 Uiso 1 1 calc R

loop_
_atom_site_aniso_label
_atom_site_aniso_U_11
_atom_site_aniso_U_22
_atom_site_aniso_U_33
_atom_site_aniso_U_23
_atom_site_aniso_U_13
_atom_site_aniso_U_12
In1 0.01357(18) 0.01418(18) 0.0112(2) 0.00130(9) 0.00012(8) 0.00100(8)
O1 0.0170(13) 0.0310(15) 0.0126(13) -0.0006(11) 0.0013(11) -0.0082(11)
O2 0.0201(14) 0.0382(17) 0.0125(13) 0.0007(13) -0.0008(12) -0.0117(12)
O3 0.0195(14) 0.0331(16) 0.0138(13) 0.0041(12) -0.0020(11) -0.0106(12)
O4 0.0253(15) 0.0394(17) 0.0190(14) 0.0030(13) 0.0000(12) -0.0143(13)
O5 0.0414(17) 0.0174(14) 0.0205(15) -0.0015(12) -0.0029(14) 0.0111(12)
O6 0.0352(16) 0.0177(14) 0.0178(14) -0.0007(11) -0.0030(12) 0.0084(11)
O7 0.0193(14) 0.0355(17) 0.0160(13) 0.0004(12) -0.0012(11) -0.0018(12)
O8 0.0220(15) 0.0424(18) 0.0207(15) 0.0043(14) -0.0050(12) -0.0042(13)
O9 0.0167(15) 0.061(2) 0.0190(16) 0.0144(14) -0.0013(12) -0.0094(14)
O10 0.0209(17) 0.086(3) 0.0201(15) 0.0092(17) 0.0017(13) -0.0001(17)
C1 0.0163(18) 0.0169(18) 0.0157(19) -0.0004(15) 0.0024(15) -0.0017(14)
C2 0.0186(18) 0.0194(18) 0.0163(19) 0.0007(16) -0.0029(16) -0.0007(15)
C3 0.0165(18) 0.0148(18) 0.020(2) 0.0023(16) -0.0036(16) 0.0000(14)
C4 0.0204(19) 0.0137(18) 0.0193(19) 0.0013(15) -0.0039(16) -0.0009(15)
C5 0.019(2) 0.028(2) 0.023(2) 0.0061(18) 0.0030(17) -0.0014(16)
C6 0.022(2) 0.057(3) 0.034(3) 0.003(2) -0.005(2) -0.007(2)
C7 0.019(2) 0.043(3) 0.022(2) 0.007(2) 0.0017(17) 0.0067(18)
C8 0.033(2) 0.022(2) 0.0184(18) 0.0040(17) 0.0006(18) 0.0027(17)
C9 0.030(2) 0.028(2) 0.025(2) 0.0023(18) -0.0016(18) -0.0071(18)
C10 0.024(2) 0.023(2) 0.025(2) 0.0022(17) 0.0032(17) -0.0018(16)
C11 0.030(2) 0.026(2) 0.023(2) -0.0009(18) -0.0014(18) 0.0045(17)
N1 0.0189(16) 0.0292(18) 0.0128(14) 0.0000(14) 0.0031(14) 0.0018(13)
N2 0.0205(17) 0.035(2) 0.0163(16) -0.0013(15) -0.0007(14) 0.0039(15)

loop_
_atom_type_symbol
_atom_type_description
_atom_type_scat_dispersion_real
_atom_type_scat_dispersion_imag
_atom_type_scat_source
C C 0.0181 0.0091 'International Tables Vol C Tables 4.2.6.8 and 6.1.1.4'
H H 0.0000 0.0000 'International Tables Vol C Tables 4.2.6.8 and 6.1.1.4'
In In 0.0822 5.0449 'International Tables Vol C Tables 4.2.6.8 and 6.1.1.4'
N N 0.0311 0.0180 'International Tables Vol C Tables 4.2.6.8 and 6.1.1.4'
O O 0.0492 0.0322 'International Tables Vol C Tables 4.2.6.8 and 6.1.1.4'

loop_
_geom_angle_atom_site_label_1
_geom_angle_atom_site_label_2
_geom_angle_atom_site_label_3
_geom_angle
_geom_angle_site_symmetry_1
_geom_angle_site_symmetry_3
O1 In1 O4 132.01(10) . 8_454
O2 In1 O1 75.93(10) 8_454 .
O2 In1 O4 70.73(10) 8_454 8_454
O2 In1 O5 143.76(10) 8_454 .
O2 In1 O6 144.75(10) 8_454 13_656
O2 In1 O7 78.18(11) 8_454 .
O2 In1 O9 91.50(12) 8_454 .
O3 In1 O1 72.78(10) . .
O3 In1 O2 91.91(11) . 8_454
O3 In1 O4 74.86(11) . 8_454
O3 In1 O5 97.25(11) . .
O3 In1 O6 80.27(11) . 13_656
O3 In1 O7 148.77(10) . .
O3 In1 O9 139.98(10) . .
O5 In1 O1 73.55(10) . .
O5 In1 O4 145.48(10) . 8_454
O5 In1 O6 71.48(10) . 13_656
O6 In1 O1 132.10(10) 13_656 .
O6 In1 O4 74.06(10) 13_656 8_454
O7 In1 O1 76.08(10) . .
O7 In1 O4 127.17(10) . 8_454
O7 In1 O5 75.93(11) . .
O7 In1 O6 124.09(11) . 13_656
O9 In1 O1 146.12(10) . .
O9 In1 O4 68.79(12) . 8_454
O9 In1 O5 103.14(13) . .
O9 In1 O6 74.27(11) . 13_656
O9 In1 O7 70.54(10) . .
C1 O1 In1 115.1(2) . .
C1 O2 In1 120.0(3) . 7_544
C2 O3 In1 118.1(2) . .
C2 O4 In1 113.9(3) . 7_544
C3 O5 In1 117.8(3) . .
C3 O6 In1 117.3(2) . 13_656
C4 O7 In1 117.7(3) . .
C5 O9 In1 117.1(3) . .
O1 C1 C2 116.7(3) . .
O2 C1 O1 126.4(4) . .
O2 C1 C2 116.9(3) . .
O3 C2 C1 116.4(3) . .
O4 C2 O3 126.5(4) . .
O4 C2 C1 117.0(4) . .
O5 C3 O6 126.6(4) . .
O5 C3 C3 116.7(4) . 13_656
O6 C3 C3 116.7(4) . 13_656
O7 C4 C5 115.1(3) . .
O8 C4 O7 125.8(4) . .
O8 C4 C5 119.2(4) . .
O9 C5 C4 114.6(3) . .
O10 C5 O9 124.2(4) . .
O10 C5 C4 121.2(4) . .
H6A C6 H6B 109.5 . .
H6A C6 H6C 109.5 . .
H6B C6 H6C 109.5 . .
C7 C6 H6A 109.5 . .
C7 C6 H6B 109.5 . .
C7 C6 H6C 109.5 . .
C6 C7 H7A 109.4 . .
C6 C7 H7B 109.4 . .
C6 C7 N1 111.2(4) . .
H7A C7 H7B 108.0 . .
N1 C7 H7A 109.4 . .
N1 C7 H7B 109.4 . .
H8A C8 H8B 108.1 . .
C9 C8 H8A 109.6 . .
C9 C8 H8B 109.6 . .
N1 C8 H8A 109.6 . .
N1 C8 H8B 109.6 . .
N1 C8 C9 110.4(3) . .
C8 C9 H9A 109.5 . .
C8 C9 H9B 109.5 . .
H9A C9 H9B 108.1 . .
N2 C9 C8 110.7(4) . .
N2 C9 H9A 109.5 . .
N2 C9 H9B 109.5 . .
H10A C10 H10B 108.2 . .
C11 C10 H10A 109.7 . .
C11 C10 H10B 109.7 . .
N1 C10 H10A 109.7 . .
N1 C10 H10B 109.7 . .
N1 C10 C11 110.0(3) . .
C10 C11 H11A 109.5 . .
C10 C11 H11B 109.5 . .
H11A C11 H11B 108.1 . .
N2 C11 C10 110.6(3) . .
N2 C11 H11A 109.5 . .
N2 C11 H11B 109.5 . .
C7 N1 H1 107.5 . .
C8 N1 C7 110.6(3) . .
C8 N1 H1 107.5 . .
C10 N1 C7 113.9(3) . .
C10 N1 C8 109.6(3) . .
C10 N1 H1 107.5 . .
C9 N2 C11 111.8(3) . .
C9 N2 H2A 109.2 . .
C9 N2 H2B 109.2 . .
C11 N2 H2A 109.2 . .
C11 N2 H2B 109.2 . .
H2A N2 H2B 107.9 . .

loop_
_geom_bond_atom_site_label_1
_geom_bond_atom_site_label_2
_geom_bond_distance
_geom_bond_site_symmetry_2
In1 O1 2.297(3) .
In1 O2 2.229(3) 8_454
In1 O3 2.204(3) .
In1 O4 2.388(3) 8_454
In1 O5 2.269(3) .
In1 O6 2.280(3) 13_656
In1 O7 2.264(3) .
In1 O9 2.254(3) .
O1 C1 1.254(5) .
O2 In1 2.229(3) 7_544
O2 C1 1.246(5) .
O3 C2 1.258(5) .
O4 In1 2.388(3) 7_544
O4 C2 1.244(5) .
O5 C3 1.245(5) .
O6 In1 2.280(3) 13_656
O6 C3 1.249(5) .
O7 C4 1.268(5) .
O8 C4 1.233(5) .
O9 C5 1.273(5) .
O10 C5 1.221(5) .
C1 C2 1.541(5) .
C3 C3 1.536(8) 13_656
C4 C5 1.539(6) .
C6 H6A 0.9600 .
C6 H6B 0.9600 .
C6 H6C 0.9600 .
C6 C7 1.510(7) .
C7 H7A 0.9700 .
C7 H7B 0.9700 .
C7 N1 1.513(5) .
C8 H8A 0.9700 .
C8 H8B 0.9700 .
C8 C9 1.502(6) .
C8 N1 1.502(5) .
C9 H9A 0.9700 .
C9 H9B 0.9700 .
C9 N2 1.475(6) .
C10 H10A 0.9700 .
C10 H10B 0.9700 .
C10 C11 1.522(6) .
C10 N1 1.488(5) .
C11 H11A 0.9700 .
C11 H11B 0.9700 .
C11 N2 1.482(5) .
N1 H1 0.9800 .
N2 H2A 0.8900 .
N2 H2B 0.8900 .

loop_
_geom_hbond_atom_site_label_D
_geom_hbond_atom_site_label_H
_geom_hbond_atom_site_label_A
_geom_hbond_distance_DH
_geom_hbond_distance_HA
_geom_hbond_distance_DA
_geom_hbond_angle_DHA
_geom_hbond_site_symmetry_A
N1 H1 O8 0.98 1.95 2.908(4) 164.4 16_656
N2 H2A O9 0.89 1.95 2.787(4) 155.1 16_657
N2 H2B O10 0.89 1.82 2.683(5) 164.3 .

loop_
_geom_torsion_atom_site_label_1
_geom_torsion_atom_site_label_2
_geom_torsion_atom_site_label_3
_geom_torsion_atom_site_label_4
_geom_torsion
_geom_torsion_site_symmetry_1
_geom_torsion_site_symmetry_4
In1 O1 C1 O2 174.8(3) . .
In1 O1 C1 C2 -4.5(4) . .
In1 O2 C1 O1 -178.6(3) 7_544 .
In1 O2 C1 C2 0.7(5) 7_544 .
In1 O3 C2 O4 171.3(3) . .
In1 O3 C2 C1 -10.2(4) . .
In1 O4 C2 O3 165.2(3) 7_544 .
In1 O4 C2 C1 -13.2(4) 7_544 .
In1 O5 C3 O6 178.5(3) . .
In1 O5 C3 C3 0.1(6) . 13_656
In1 O6 C3 O5 179.6(3) 13_656 .
In1 O6 C3 C3 -2.0(6) 13_656 13_656
In1 O7 C4 O8 169.0(3) . .
In1 O7 C4 C5 -11.8(4) . .
In1 O9 C5 O10 -158.8(4) . .
In1 O9 C5 C4 21.3(5) . .
O1 C1 C2 O3 10.0(5) . .
O1 C1 C2 O4 -171.5(4) . .
O2 C1 C2 O3 -169.4(4) . .
O2 C1 C2 O4 9.2(5) . .
O7 C4 C5 O9 -6.3(5) . .
O7 C4 C5 O10 173.8(4) . .
O8 C4 C5 O9 173.0(4) . .
O8 C4 C5 O10 -6.9(6) . .
C6 C7 N1 C8 167.4(4) . .
C6 C7 N1 C10 -68.6(5) . .
C8 C9 N2 C11 56.0(5) . .
C9 C8 N1 C7 -174.6(3) . .
C9 C8 N1 C10 59.0(4) . .
C10 C11 N2 C9 -55.7(5) . .
C11 C10 N1 C7 177.0(4) . .
C11 C10 N1 C8 -58.5(4) . .
N1 C8 C9 N2 -57.3(5) . .
N1 C10 C11 N2 56.9(4) . .
